data_1508806
loop_
_publ_author_name
'Schmitt, Daniel C.'
'Dechert-Schmitt, Anne-Marie R'
'Krische, Michael J.'

_publ_section_title
;
 Iridium-Catalyzed Allylation of Chiral \b-Stereogenic Alcohols: Bypassing
 Discrete Formation of Epimerizable Aldehydes.
;
_journal_issue 24
_journal_name_full 'Organic letters'
_journal_page_first 6302
_journal_page_last 6305
_journal_paper_doi 10.1021/ol3030692
_journal_volume 14
_journal_year 2012
_chemical_absolute_configuration syn
_chemical_formula_moiety 'C38 H28 P2 O4, C8 H5 N O5, C3 H5, Ir, 2 C H2 Cl2'
_chemical_formula_sum 'C51 H42 Cl4 Ir N O9 P2'
_chemical_formula_weight 1208.80
_chemical_name_systematic
;
 ?
;
_space_group_IT_number 19
_symmetry_cell_setting orthorhombic
_symmetry_space_group_name_Hall 'P 2ac 2ab'
_symmetry_space_group_name_H-M 'P 21 21 21'
_atom_sites_solution_hydrogens geom
_atom_sites_solution_primary direct
_atom_sites_solution_secondary difmap
_audit_creation_method SHELXL-97
_cell_angle_alpha 90.00
_cell_angle_beta 90.00
_cell_angle_gamma 90.00
_cell_formula_units_Z 4
_cell_length_a 12.0018(9)
_cell_length_b 17.5679(13)
_cell_length_c 21.824(2)
_cell_measurement_reflns_used 86547
_cell_measurement_temperature 153(2)
_cell_measurement_theta_max 27.5
_cell_measurement_theta_min 2.0
_cell_volume 4601.5(6)
_computing_cell_refinement 'CrystalClear (Rigaku Inc., 2008)'
_computing_data_collection 'CrystalClear (Rigaku Inc., 2008)'
_computing_data_reduction 'CrystalClear (Rigaku Inc., 2008)'
_computing_molecular_graphics 'XP SHELXTL/PC, Siemens Analytical'
_computing_structure_refinement 'XL SHELXTL/PC, Siemens Analytical'
_computing_structure_solution
;

SIR97 - Altomare A., Burla M.C., Camalli M., Cascarano G.L., Giacovazzo C., 
Guagliardi A., Moliterni A.G.G., Polidori G.,Spagna R.
;
_diffrn_ambient_temperature 153(2)
_diffrn_measured_fraction_theta_full 0.998
_diffrn_measured_fraction_theta_max 0.998
_diffrn_measurement_device_type 'Rigaku AFC-12 with Saturn 724+ CCD'
_diffrn_measurement_method \w-scans
_diffrn_radiation_monochromator graphite
_diffrn_radiation_source 'fine-focus sealed tube'
_diffrn_radiation_type MoK\a
_diffrn_radiation_wavelength 0.71075
_diffrn_reflns_av_R_equivalents 0.0499
_diffrn_reflns_av_sigmaI/netI 0.0335
_diffrn_reflns_limit_h_max 15
_diffrn_reflns_limit_h_min -15
_diffrn_reflns_limit_k_max 22
_diffrn_reflns_limit_k_min -22
_diffrn_reflns_limit_l_max 28
_diffrn_reflns_limit_l_min -28
_diffrn_reflns_number 86377
_diffrn_reflns_theta_full 27.48
_diffrn_reflns_theta_max 27.48
_diffrn_reflns_theta_min 3.02
_exptl_absorpt_coefficient_mu 3.265
_exptl_absorpt_correction_T_max 1.00
_exptl_absorpt_correction_T_min 0.860
_exptl_absorpt_correction_type multi-scan
_exptl_absorpt_process_details
;
Abscor. T. Higashi (2001). The Rigaku Corporation, Tokyo, Japan.
;
_exptl_crystal_colour yellow
_exptl_crystal_density_diffrn 1.745
_exptl_crystal_density_method 'not measured'
_exptl_crystal_description prisms
_exptl_crystal_F_000 2408
_exptl_crystal_size_max 0.2
_exptl_crystal_size_mid 0.1
_exptl_crystal_size_min 0.1
_refine_diff_density_max 0.839
_refine_diff_density_min -0.939
_refine_diff_density_rms 0.108
_refine_ls_abs_structure_details 'Flack H D (1983), Acta Cryst. A39, 876-881'
_refine_ls_abs_structure_Flack 0.019(4)
_refine_ls_extinction_method none
_refine_ls_goodness_of_fit_ref 1.347
_refine_ls_hydrogen_treatment mixed
_refine_ls_matrix_type full
_refine_ls_number_parameters 631
_refine_ls_number_reflns 10549
_refine_ls_number_restraints 5
_refine_ls_restrained_S_all 1.347
_refine_ls_R_factor_all 0.0278
_refine_ls_R_factor_gt 0.0269
_refine_ls_shift/su_max 0.016
_refine_ls_shift/su_mean 0.001
_refine_ls_structure_factor_coef Fsqd
_refine_ls_weighting_details 'calc w=1/[\s^2^(Fo^2^)+(0.0235P)^2^+4.9990P] where P=(Fo^2^+2Fc^2^)/3'
_refine_ls_weighting_scheme calc
_refine_ls_wR_factor_gt 0.0717
_refine_ls_wR_factor_ref 0.0719
_reflns_number_gt 10323
_reflns_number_total 10549
_reflns_threshold_expression >2sigma(I)
_cod_data_source_file ol3030692_si_004.cif
_cod_data_source_block shelxl
_cod_depositor_comments
;
The following automatic conversions were performed:

'_symmetry_cell_setting' value 'Orthorhombic' changed to
'orthorhombic' according to
/home/saulius/struct/CIF-dictionaries/cif_core.dic dictionary named
'cif_core.dic' version 2.4.2 from 2011-04-26.

Automatic conversion script
Id: cif_fix_values 1891 2012-01-12 08:04:46Z andrius 
;
_cod_original_sg_symbol_H-M P212121
_cod_database_code 1508806

loop_
_symmetry_equiv_pos_as_xyz
'x, y, z'
'-x+1/2, -y, z+1/2'
'x+1/2, -y+1/2, -z'
'-x, y+1/2, -z+1/2'

loop_
_atom_site_label
_atom_site_type_symbol
_atom_site_fract_x
_atom_site_fract_y
_atom_site_fract_z
_atom_site_U_iso_or_equiv
_atom_site_adp_type
_atom_site_occupancy
_atom_site_symmetry_multiplicity
_atom_site_calc_flag
_atom_site_refinement_flags
Ir1 Ir 0.190921(12) 0.890525(9) 0.956002(7) 0.01011(4) Uani 1 1 d .
P1 P 0.33068(9) 0.97705(6) 0.98503(5) 0.0115(2) Uani 1 1 d .
P2 P 0.25626(8) 0.88357(7) 0.85904(4) 0.01010(19) Uani 1 1 d .
O1 O 0.5675(3) 1.14574(18) 0.78792(15) 0.0199(7) Uani 1 1 d .
O2 O 0.5756(3) 1.01408(18) 0.78485(14) 0.0171(6) Uani 1 1 d .
O3 O 0.7308(2) 0.79092(18) 0.87396(15) 0.0181(7) Uani 1 1 d .
O4 O 0.6879(3) 0.91870(17) 0.88645(14) 0.0179(6) Uani 1 1 d .
O5 O 0.1333(2) 0.90215(16) 1.04747(13) 0.0143(6) Uani 1 1 d .
O6 O -0.0098(3) 0.9429(2) 1.10375(14) 0.0200(7) Uani 1 1 d .
O7 O -0.3045(3) 1.0826(2) 0.99102(16) 0.0300(8) Uani 1 1 d .
O8 O -0.2615(3) 1.1384(2) 0.90609(18) 0.0319(9) Uani 1 1 d .
O9 O -0.1354(3) 1.05650(19) 0.83398(15) 0.0199(7) Uani 1 1 d .
N1 N -0.2437(3) 1.0914(2) 0.94685(18) 0.0198(8) Uani 1 1 d .
C1 C 0.4347(4) 0.9344(2) 1.0355(2) 0.0167(9) Uani 1 1 d .
C2 C 0.5479(4) 0.9417(3) 1.02654(19) 0.0159(9) Uani 1 1 d .
H2 H 0.5746 0.9647 0.9900 0.019 Uiso 1 1 calc R
C3 C 0.6240(4) 0.9158(3) 1.0701(2) 0.0207(10) Uani 1 1 d .
H3 H 0.7018 0.9204 1.0630 0.025 Uiso 1 1 calc R
C4 C 0.5852(4) 0.8834(3) 1.1241(2) 0.0219(10) Uani 1 1 d .
H4 H 0.6364 0.8660 1.1542 0.026 Uiso 1 1 calc R
C5 C 0.4723(4) 0.8767(3) 1.1339(2) 0.0198(9) Uani 1 1 d .
H5 H 0.4462 0.8550 1.1711 0.024 Uiso 1 1 calc R
C6 C 0.3962(4) 0.9009(3) 1.09038(19) 0.0177(9) Uani 1 1 d .
H6 H 0.3186 0.8951 1.0974 0.021 Uiso 1 1 calc R
C7 C 0.2778(4) 1.0540(2) 1.03408(19) 0.0158(9) Uani 1 1 d .
C8 C 0.1807(4) 1.0922(2) 1.0184(2) 0.0193(9) Uani 1 1 d .
H8 H 0.1417 1.0791 0.9821 0.023 Uiso 1 1 calc R
C9 C 0.1406(4) 1.1501(3) 1.0564(2) 0.0265(11) Uani 1 1 d .
H9 H 0.0735 1.1758 1.0460 0.032 Uiso 1 1 calc R
C10 C 0.1975(5) 1.1703(3) 1.1088(2) 0.0300(11) Uani 1 1 d .
H10 H 0.1699 1.2099 1.1343 0.036 Uiso 1 1 calc R
C11 C 0.2945(5) 1.1330(3) 1.1243(2) 0.0274(11) Uani 1 1 d .
H11 H 0.3335 1.1469 1.1605 0.033 Uiso 1 1 calc R
C12 C 0.3356(4) 1.0749(3) 1.0872(2) 0.0221(10) Uani 1 1 d .
H12 H 0.4028 1.0495 1.0979 0.026 Uiso 1 1 calc R
C13 C 0.4129(3) 1.0286(2) 0.92804(19) 0.0124(8) Uani 1 1 d .
C14 C 0.4115(3) 1.1080(3) 0.92963(19) 0.0161(8) Uani 1 1 d .
H14 H 0.3741 1.1325 0.9625 0.019 Uiso 1 1 calc R
C15 C 0.4629(4) 1.1533(2) 0.8846(2) 0.0170(9) Uani 1 1 d .
H15 H 0.4618 1.2073 0.8866 0.020 Uiso 1 1 calc R
C16 C 0.5144(3) 1.1158(3) 0.83785(18) 0.0145(8) Uani 1 1 d .
C17 C 0.6017(4) 1.0821(3) 0.7518(2) 0.0201(10) Uani 1 1 d .
H17A H 0.6828 1.0847 0.7439 0.024 Uiso 1 1 calc R
H17B H 0.5623 1.0824 0.7120 0.024 Uiso 1 1 calc R
C18 C 0.5187(3) 1.0366(2) 0.8360(2) 0.0131(8) Uani 1 1 d .
C19 C 0.4704(3) 0.9906(2) 0.87953(18) 0.0111(8) Uani 1 1 d .
C20 C 0.4853(3) 0.9067(2) 0.87328(18) 0.0126(8) Uani 1 1 d .
C21 C 0.4010(3) 0.8518(2) 0.86159(18) 0.0119(8) Uani 1 1 d .
C22 C 0.4276(4) 0.7742(2) 0.85908(19) 0.0143(8) Uani 1 1 d .
H22 H 0.3689 0.7384 0.8541 0.017 Uiso 1 1 calc R
C23 C 0.5370(4) 0.7471(2) 0.86357(19) 0.0136(8) Uani 1 1 d .
H23 H 0.5540 0.6944 0.8616 0.016 Uiso 1 1 calc R
C24 C 0.6169(3) 0.8007(2) 0.87087(19) 0.0126(8) Uani 1 1 d .
C25 C 0.7751(4) 0.8635(3) 0.8862(3) 0.0393(16) Uani 1 1 d .
H25A H 0.8309 0.8768 0.8546 0.047 Uiso 1 1 calc R
H25B H 0.8129 0.8631 0.9266 0.047 Uiso 1 1 calc R
C26 C 0.5917(4) 0.8781(2) 0.87684(19) 0.0143(9) Uani 1 1 d .
C27 C 0.1822(4) 0.8175(2) 0.80760(18) 0.0130(8) Uani 1 1 d .
C28 C 0.0652(4) 0.8199(2) 0.80998(19) 0.0147(8) Uani 1 1 d .
H28 H 0.0292 0.8507 0.8398 0.018 Uiso 1 1 calc R
C29 C 0.0020(4) 0.7779(3) 0.7692(2) 0.0196(10) Uani 1 1 d .
H29 H -0.0769 0.7820 0.7701 0.024 Uiso 1 1 calc R
C30 C 0.0521(4) 0.7302(3) 0.7275(2) 0.0186(9) Uani 1 1 d .
H30 H 0.0081 0.7003 0.7005 0.022 Uiso 1 1 calc R
C31 C 0.1683(4) 0.7262(3) 0.7251(2) 0.0176(9) Uani 1 1 d .
H31 H 0.2036 0.6932 0.6966 0.021 Uiso 1 1 calc R
C32 C 0.2322(4) 0.7707(2) 0.76446(19) 0.0142(8) Uani 1 1 d .
H32 H 0.3112 0.7689 0.7618 0.017 Uiso 1 1 calc R
C33 C 0.2627(3) 0.9685(2) 0.80979(19) 0.0131(8) Uani 1 1 d .
C34 C 0.2314(4) 1.0402(3) 0.8287(2) 0.0157(9) Uani 1 1 d .
H34 H 0.2036 1.0475 0.8690 0.019 Uiso 1 1 calc R
C35 C 0.2402(4) 1.1023(3) 0.7891(2) 0.0184(9) Uani 1 1 d .
H35 H 0.2178 1.1515 0.8025 0.022 Uiso 1 1 calc R
C36 C 0.2813(4) 1.0925(3) 0.7308(2) 0.0223(11) Uani 1 1 d .
H36 H 0.2873 1.1349 0.7039 0.027 Uiso 1 1 calc R
C37 C 0.3138(4) 1.0213(3) 0.71137(19) 0.0202(9) Uani 1 1 d .
H37 H 0.3426 1.0148 0.6712 0.024 Uiso 1 1 calc R
C38 C 0.3047(4) 0.9588(2) 0.75014(19) 0.0167(8) Uani 1 1 d .
H38 H 0.3268 0.9097 0.7364 0.020 Uiso 1 1 calc R
C39 C 0.0524(4) 0.9575(2) 0.94176(18) 0.0125(8) Uani 1 1 d .
C40 C -0.0090(4) 0.9696(2) 0.9960(2) 0.0139(8) Uani 1 1 d .
C41 C -0.1048(4) 1.0115(3) 0.9965(2) 0.0161(9) Uani 1 1 d .
H41 H -0.1440 1.0188 1.0339 0.019 Uiso 1 1 calc R
C42 C -0.1455(4) 1.0436(2) 0.9425(2) 0.0163(9) Uani 1 1 d .
C43 C -0.0899(4) 1.0298(2) 0.8867(2) 0.0161(9) Uani 1 1 d .
C44 C 0.0069(4) 0.9871(3) 0.8882(2) 0.0156(9) Uani 1 1 d .
H44 H 0.0442 0.9775 0.8506 0.019 Uiso 1 1 calc R
C45 C 0.0374(4) 0.9369(2) 1.05415(19) 0.0139(8) Uani 1 1 d .
C46 C 0.2825(4) 0.7888(3) 0.9949(2) 0.0167(9) Uani 1 1 d D
C47 C 0.2005(4) 0.7649(2) 0.9536(2) 0.0179(8) Uani 1 1 d D
C48 C 0.0881(4) 0.7873(2) 0.9604(2) 0.0165(8) Uani 1 1 d D
C49 C -0.0854(5) 1.0319(3) 0.7775(2) 0.0284(11) Uani 1 1 d .
H49A H -0.0073 1.0483 0.7763 0.043 Uiso 1 1 calc R
H49B H -0.1257 1.0544 0.7429 0.043 Uiso 1 1 calc R
H49C H -0.0889 0.9763 0.7748 0.043 Uiso 1 1 calc R
Cl1A Cl 0.74226(16) 0.93550(11) 0.66794(9) 0.0590(5) Uani 1 1 d .
Cl2A Cl 0.57624(16) 0.82655(9) 0.71202(7) 0.0473(4) Uani 1 1 d .
C1A C 0.6084(6) 0.8964(4) 0.6586(3) 0.0547(19) Uani 1 1 d .
H1A1 H 0.5527 0.9378 0.6617 0.066 Uiso 1 1 calc R
H1A2 H 0.6026 0.8743 0.6170 0.066 Uiso 1 1 calc R
Cl1B Cl 1.03825(17) 0.72879(10) 0.55883(9) 0.0588(5) Uani 1 1 d .
Cl2B Cl 0.8038(2) 0.75119(11) 0.58883(9) 0.0652(5) Uani 1 1 d .
C1B C 0.9217(6) 0.7925(4) 0.5606(5) 0.067(3) Uani 1 1 d .
H1B1 H 0.9408 0.8371 0.5862 0.080 Uiso 1 1 calc R
H1B2 H 0.9068 0.8110 0.5185 0.080 Uiso 1 1 calc R
H46A H 0.258(7) 0.784(5) 1.030(2) 0.080 Uiso 1 1 d D
H46B H 0.349(4) 0.785(5) 0.984(4) 0.080 Uiso 1 1 d D
H47 H 0.207(8) 0.742(4) 0.921(2) 0.080 Uiso 1 1 d D
H48A H 0.065(7) 0.798(5) 0.995(2) 0.080 Uiso 1 1 d D
H48B H 0.056(7) 0.778(5) 0.928(2) 0.080 Uiso 1 1 d D

loop_
_atom_site_aniso_label
_atom_site_aniso_U_11
_atom_site_aniso_U_22
_atom_site_aniso_U_33
_atom_site_aniso_U_23
_atom_site_aniso_U_13
_atom_site_aniso_U_12
Ir1 0.00980(7) 0.01217(7) 0.00835(7) 0.00020(6) 0.00010(6) -0.00045(6)
P1 0.0114(6) 0.0130(5) 0.0100(5) -0.0011(4) -0.0007(4) -0.0010(4)
P2 0.0088(4) 0.0129(5) 0.0086(4) -0.0005(4) -0.0002(3) -0.0006(4)
O1 0.0217(17) 0.0149(15) 0.0230(17) 0.0026(13) 0.0069(14) -0.0020(13)
O2 0.0165(16) 0.0183(15) 0.0165(16) 0.0018(12) 0.0072(12) 0.0003(13)
O3 0.0101(14) 0.0191(16) 0.0250(17) 0.0009(13) -0.0018(12) 0.0038(12)
O4 0.0098(13) 0.0183(14) 0.0256(16) 0.0023(12) -0.0012(14) 0.0003(14)
O5 0.0134(13) 0.0204(15) 0.0090(13) 0.0013(13) 0.0041(11) 0.0021(12)
O6 0.0174(16) 0.0269(18) 0.0156(16) -0.0012(13) 0.0015(13) 0.0038(14)
O7 0.0219(17) 0.0340(19) 0.0343(19) 0.0060(15) 0.0107(17) 0.0081(17)
O8 0.0235(18) 0.033(2) 0.040(2) 0.0108(17) 0.0045(16) 0.0123(16)
O9 0.0156(16) 0.0244(17) 0.0196(17) 0.0062(14) -0.0035(13) 0.0051(14)
N1 0.0129(17) 0.022(2) 0.024(2) -0.0014(16) 0.0001(15) 0.0015(14)
C1 0.018(2) 0.017(2) 0.016(2) 0.0015(17) -0.0013(18) -0.0004(17)
C2 0.017(2) 0.020(2) 0.010(2) -0.0030(16) -0.0021(15) -0.0002(18)
C3 0.019(2) 0.023(2) 0.021(2) -0.0071(18) -0.0037(18) 0.0024(19)
C4 0.024(2) 0.024(2) 0.017(2) -0.007(2) -0.0089(17) 0.007(2)
C5 0.023(2) 0.022(2) 0.015(2) -0.0013(18) -0.0020(18) 0.0041(18)
C6 0.017(2) 0.021(2) 0.015(2) -0.0019(18) 0.0029(16) -0.0021(18)
C7 0.020(2) 0.0141(19) 0.014(2) -0.0050(16) 0.0051(16) -0.0007(16)
C8 0.019(2) 0.015(2) 0.023(2) -0.0066(16) 0.0021(18) -0.0038(18)
C9 0.018(2) 0.025(2) 0.037(3) -0.007(2) 0.002(2) 0.0026(19)
C10 0.038(3) 0.024(2) 0.028(3) -0.014(2) 0.011(2) -0.003(3)
C11 0.038(3) 0.025(2) 0.019(2) -0.0084(18) -0.001(2) -0.002(2)
C12 0.025(3) 0.023(2) 0.018(2) -0.0031(18) 0.0000(18) 0.0030(19)
C13 0.011(2) 0.014(2) 0.012(2) 0.0018(16) -0.0019(16) -0.0027(16)
C14 0.0135(19) 0.0170(19) 0.0179(19) -0.0020(19) -0.0005(15) -0.0009(19)
C15 0.018(2) 0.010(2) 0.023(2) -0.0007(16) 0.0010(18) -0.0009(17)
C16 0.0114(18) 0.016(2) 0.016(2) 0.0045(17) -0.0012(15) -0.0043(18)
C17 0.023(2) 0.017(2) 0.021(2) 0.0018(18) 0.0081(18) -0.0027(18)
C18 0.0094(19) 0.017(2) 0.013(2) -0.0015(16) -0.0032(16) 0.0022(16)
C19 0.0094(19) 0.0125(19) 0.011(2) 0.0001(15) -0.0039(15) 0.0004(15)
C20 0.0117(19) 0.016(2) 0.0101(19) 0.0031(15) -0.0014(15) -0.0013(16)
C21 0.013(2) 0.016(2) 0.0066(19) -0.0001(15) -0.0016(15) -0.0001(16)
C22 0.015(2) 0.017(2) 0.012(2) 0.0012(16) 0.0018(16) -0.0006(17)
C23 0.017(2) 0.0132(19) 0.010(2) 0.0029(16) 0.0009(17) 0.0005(17)
C24 0.0106(19) 0.018(2) 0.0096(19) 0.0019(16) -0.0009(15) 0.0024(16)
C25 0.014(2) 0.025(3) 0.079(5) -0.004(3) -0.004(3) 0.002(2)
C26 0.016(2) 0.017(2) 0.0102(19) 0.0008(16) -0.0005(15) 0.0005(17)
C27 0.013(2) 0.0150(19) 0.0106(18) 0.0034(15) -0.0005(16) -0.0023(18)
C28 0.015(2) 0.016(2) 0.013(2) 0.0008(16) 0.0005(16) 0.0007(17)
C29 0.016(2) 0.023(2) 0.020(2) -0.0002(19) -0.0043(18) -0.0034(19)
C30 0.024(2) 0.019(2) 0.013(2) -0.0001(17) -0.0076(18) -0.0056(19)
C31 0.024(3) 0.017(2) 0.012(2) -0.0007(16) 0.0008(17) -0.0019(18)
C32 0.016(2) 0.016(2) 0.011(2) 0.0023(16) 0.0003(16) 0.0005(17)
C33 0.0088(18) 0.020(2) 0.011(2) 0.0037(16) -0.0018(15) 0.0009(16)
C34 0.0113(19) 0.019(2) 0.017(2) -0.0005(17) -0.0012(16) -0.0040(17)
C35 0.015(2) 0.017(2) 0.023(2) 0.0071(19) -0.0032(16) 0.0013(19)
C36 0.016(2) 0.025(3) 0.026(2) 0.0123(19) -0.0065(17) -0.0045(18)
C37 0.020(2) 0.030(2) 0.0108(19) 0.0039(17) -0.0009(19) -0.003(2)
C38 0.015(2) 0.021(2) 0.014(2) -0.0012(16) -0.0005(18) -0.001(2)
C39 0.0121(19) 0.0115(18) 0.014(2) 0.0003(15) -0.0019(15) 0.0019(16)
C40 0.014(2) 0.015(2) 0.013(2) 0.0011(16) -0.0006(16) -0.0038(17)
C41 0.013(2) 0.019(2) 0.017(2) 0.0001(17) 0.0021(17) -0.0053(17)
C42 0.0103(19) 0.015(2) 0.024(3) 0.0034(17) -0.0008(16) -0.0004(16)
C43 0.015(2) 0.012(2) 0.021(2) 0.0005(17) -0.0053(17) -0.0019(17)
C44 0.013(2) 0.018(2) 0.015(2) 0.0019(17) 0.0005(16) -0.0039(17)
C45 0.0142(19) 0.0128(18) 0.015(2) -0.0003(16) 0.0008(16) -0.0028(16)
C46 0.016(2) 0.014(2) 0.019(2) 0.0082(17) 0.0025(17) 0.0012(16)
C47 0.029(2) 0.0092(17) 0.016(2) 0.0002(16) 0.003(2) 0.0004(17)
C48 0.020(2) 0.0124(18) 0.017(2) 0.0018(19) 0.002(2) -0.0078(16)
C49 0.034(3) 0.034(3) 0.017(2) 0.002(2) -0.004(2) 0.005(2)
Cl1A 0.0537(10) 0.0524(10) 0.0708(12) -0.0160(9) 0.0078(9) -0.0103(9)
Cl2A 0.0685(11) 0.0374(8) 0.0360(8) 0.0014(6) 0.0042(7) -0.0042(8)
C1A 0.072(5) 0.043(4) 0.050(4) 0.012(3) -0.017(3) -0.025(4)
Cl1B 0.0604(11) 0.0500(10) 0.0660(12) -0.0104(8) -0.0259(9) 0.0177(9)
Cl2B 0.0736(13) 0.0515(10) 0.0705(12) -0.0076(9) 0.0254(11) -0.0150(11)
C1B 0.046(4) 0.030(3) 0.124(8) 0.022(4) -0.011(4) 0.016(3)

loop_
_atom_type_symbol
_atom_type_description
_atom_type_scat_dispersion_real
_atom_type_scat_dispersion_imag
_atom_type_scat_source
C C 0.0033 0.0016 'International Tables Vol C Tables 4.2.6.8 and 6.1.1.4'
H H 0.0000 0.0000 'International Tables Vol C Tables 4.2.6.8 and 6.1.1.4'
O O 0.0106 0.0060 'International Tables Vol C Tables 4.2.6.8 and 6.1.1.4'
P P 0.1023 0.0942 'International Tables Vol C Tables 4.2.6.8 and 6.1.1.4'
Cl Cl 0.1484 0.1585 'International Tables Vol C Tables 4.2.6.8 and 6.1.1.4'
Ir Ir -1.4442 7.9887 'International Tables Vol C Tables 4.2.6.8 and 6.1.1.4'
N N 0.0061 0.0033 'International Tables Vol C Tables 4.2.6.8 and 6.1.1.4'

loop_
_geom_angle_atom_site_label_1
_geom_angle_atom_site_label_2
_geom_angle_atom_site_label_3
_geom_angle
C39 Ir1 O5 79.88(13)
C39 Ir1 C48 91.43(17)
O5 Ir1 C48 81.70(15)
C39 Ir1 C47 127.51(17)
O5 Ir1 C47 97.78(14)
C48 Ir1 C47 37.42(17)
C39 Ir1 P2 99.76(11)
O5 Ir1 P2 177.28(9)
C48 Ir1 P2 101.01(13)
C47 Ir1 P2 84.59(12)
C39 Ir1 C46 154.08(16)
O5 Ir1 C46 83.16(14)
C48 Ir1 C46 66.70(17)
C47 Ir1 C46 36.42(17)
P2 Ir1 C46 98.07(12)
C39 Ir1 P1 104.29(12)
O5 Ir1 P1 85.21(8)
C48 Ir1 P1 157.44(13)
C47 Ir1 P1 127.93(13)
P2 Ir1 P1 92.27(4)
C46 Ir1 P1 93.61(13)
C1 P1 C13 104.2(2)
C1 P1 C7 100.7(2)
C13 P1 C7 102.7(2)
C1 P1 Ir1 112.65(14)
C13 P1 Ir1 121.47(14)
C7 P1 Ir1 112.70(14)
C21 P2 C33 103.05(19)
C21 P2 C27 106.5(2)
C33 P2 C27 100.08(19)
C21 P2 Ir1 108.55(13)
C33 P2 Ir1 121.17(15)
C27 P2 Ir1 115.92(14)
C16 O1 C17 105.8(3)
C18 O2 C17 106.2(3)
C24 O3 C25 105.7(4)
C26 O4 C25 105.3(3)
C45 O5 Ir1 115.8(3)
C43 O9 C49 117.0(4)
O7 N1 O8 123.5(4)
O7 N1 C42 117.7(4)
O8 N1 C42 118.8(4)
C2 C1 C6 118.7(4)
C2 C1 P1 123.4(3)
C6 C1 P1 117.4(3)
C1 C2 C3 121.2(4)
C1 C2 H2 119.4
C3 C2 H2 119.4
C4 C3 C2 119.5(4)
C4 C3 H3 120.3
C2 C3 H3 120.3
C5 C4 C3 119.8(4)
C5 C4 H4 120.1
C3 C4 H4 120.1
C4 C5 C6 121.1(4)
C4 C5 H5 119.5
C6 C5 H5 119.5
C5 C6 C1 119.6(4)
C5 C6 H6 120.2
C1 C6 H6 120.2
C8 C7 C12 119.5(4)
C8 C7 P1 120.2(3)
C12 C7 P1 120.3(3)
C7 C8 C9 119.7(4)
C7 C8 H8 120.1
C9 C8 H8 120.1
C10 C9 C8 120.6(5)
C10 C9 H9 119.7
C8 C9 H9 119.7
C11 C10 C9 120.0(5)
C11 C10 H10 120.0
C9 C10 H10 120.0
C10 C11 C12 120.4(5)
C10 C11 H11 119.8
C12 C11 H11 119.8
C11 C12 C7 119.9(5)
C11 C12 H12 120.1
C7 C12 H12 120.1
C14 C13 C19 119.4(4)
C14 C13 P1 118.1(3)
C19 C13 P1 122.3(3)
C13 C14 C15 122.8(4)
C13 C14 H14 118.6
C15 C14 H14 118.6
C16 C15 C14 116.7(4)
C16 C15 H15 121.7
C14 C15 H15 121.7
C15 C16 O1 128.5(4)
C15 C16 C18 121.4(4)
O1 C16 C18 110.1(4)
O1 C17 O2 108.3(3)
O1 C17 H17A 110.0
O2 C17 H17A 110.0
O1 C17 H17B 110.0
O2 C17 H17B 110.0
H17A C17 H17B 108.4
O2 C18 C19 127.3(4)
O2 C18 C16 109.4(4)
C19 C18 C16 123.4(4)
C18 C19 C13 116.3(4)
C18 C19 C20 117.8(4)
C13 C19 C20 125.9(4)
C26 C20 C21 115.0(4)
C26 C20 C19 117.9(4)
C21 C20 C19 127.1(4)
C22 C21 C20 120.4(4)
C22 C21 P2 120.9(3)
C20 C21 P2 118.3(3)
C21 C22 C23 122.8(4)
C21 C22 H22 118.6
C23 C22 H22 118.6
C24 C23 C22 115.9(4)
C24 C23 H23 122.1
C22 C23 H23 122.1
C23 C24 O3 128.4(4)
C23 C24 C26 122.3(4)
O3 C24 C26 109.3(4)
O3 C25 O4 109.8(4)
O3 C25 H25A 109.7
O4 C25 H25A 109.7
O3 C25 H25B 109.7
O4 C25 H25B 109.7
H25A C25 H25B 108.2
O4 C26 C20 126.9(4)
O4 C26 C24 109.7(4)
C20 C26 C24 123.4(4)
C32 C27 C28 118.4(4)
C32 C27 P2 125.3(3)
C28 C27 P2 116.1(3)
C29 C28 C27 120.5(4)
C29 C28 H28 119.7
C27 C28 H28 119.7
C30 C29 C28 120.8(4)
C30 C29 H29 119.6
C28 C29 H29 119.6
C29 C30 C31 119.5(4)
C29 C30 H30 120.3
C31 C30 H30 120.3
C32 C31 C30 119.9(4)
C32 C31 H31 120.1
C30 C31 H31 120.1
C27 C32 C31 120.9(4)
C27 C32 H32 119.5
C31 C32 H32 119.5
C34 C33 C38 119.1(4)
C34 C33 P2 123.7(3)
C38 C33 P2 117.2(3)
C33 C34 C35 120.6(4)
C33 C34 H34 119.7
C35 C34 H34 119.7
C36 C35 C34 120.1(4)
C36 C35 H35 119.9
C34 C35 H35 119.9
C35 C36 C37 120.0(4)
C35 C36 H36 120.0
C37 C36 H36 120.0
C36 C37 C38 120.6(4)
C36 C37 H37 119.7
C38 C37 H37 119.7
C37 C38 C33 119.7(4)
C37 C38 H38 120.2
C33 C38 H38 120.2
C44 C39 C40 116.4(4)
C44 C39 Ir1 131.1(3)
C40 C39 Ir1 112.4(3)
C41 C40 C39 121.9(4)
C41 C40 C45 120.8(4)
C39 C40 C45 117.3(4)
C40 C41 C42 120.4(4)
C40 C41 H41 119.8
C42 C41 H41 119.8
C41 C42 C43 119.6(4)
C41 C42 N1 117.6(4)
C43 C42 N1 122.7(4)
O9 C43 C44 123.0(4)
O9 C43 C42 118.8(4)
C44 C43 C42 118.1(4)
C43 C44 C39 123.5(4)
C43 C44 H44 118.3
C39 C44 H44 118.3
O6 C45 O5 123.0(4)
O6 C45 C40 122.8(4)
O5 C45 C40 114.2(4)
C47 C46 Ir1 69.7(2)
C47 C46 H46A 109(6)
Ir1 C46 H46A 105(6)
C47 C46 H46B 117(6)
Ir1 C46 H46B 115(6)
H46A C46 H46B 127(8)
C46 C47 C48 121.4(4)
C46 C47 Ir1 73.9(2)
C48 C47 Ir1 70.7(2)
C46 C47 H47 130(7)
C48 C47 H47 108(7)
Ir1 C47 H47 122(6)
C47 C48 Ir1 71.9(2)
C47 C48 H48A 118(6)
Ir1 C48 H48A 92(6)
C47 C48 H48B 108(7)
Ir1 C48 H48B 113(6)
H48A C48 H48B 133(8)
O9 C49 H49A 109.5
O9 C49 H49B 109.5
H49A C49 H49B 109.5
O9 C49 H49C 109.5
H49A C49 H49C 109.5
H49B C49 H49C 109.5
Cl2A C1A Cl1A 113.6(4)
Cl2A C1A H1A1 108.8
Cl1A C1A H1A1 108.8
Cl2A C1A H1A2 108.8
Cl1A C1A H1A2 108.8
H1A1 C1A H1A2 107.7
Cl2B C1B Cl1B 112.9(4)
Cl2B C1B H1B1 109.0
Cl1B C1B H1B1 109.0
Cl2B C1B H1B2 109.0
Cl1B C1B H1B2 109.0
H1B1 C1B H1B2 107.8

loop_
_geom_bond_atom_site_label_1
_geom_bond_atom_site_label_2
_geom_bond_distance
Ir1 C39 2.060(4)
Ir1 O5 2.122(3)
Ir1 C48 2.195(4)
Ir1 C47 2.210(4)
Ir1 P2 2.2601(10)
Ir1 C46 2.264(4)
Ir1 P1 2.3507(11)
P1 C1 1.826(5)
P1 C13 1.828(4)
P1 C7 1.837(4)
P2 C21 1.826(4)
P2 C33 1.840(4)
P2 C27 1.843(4)
O1 C16 1.368(5)
O1 C17 1.428(5)
O2 C18 1.366(5)
O2 C17 1.429(5)
O3 C24 1.379(5)
O3 C25 1.407(6)
O4 C26 1.373(5)
O4 C25 1.427(6)
O5 C45 1.311(5)
O6 C45 1.226(5)
O7 N1 1.219(5)
O8 N1 1.233(5)
O9 C43 1.358(5)
O9 C49 1.438(6)
N1 C42 1.450(6)
C1 C2 1.379(6)
C1 C6 1.411(6)
C2 C3 1.395(6)
C2 H2 0.9500
C3 C4 1.389(7)
C3 H3 0.9500
C4 C5 1.376(6)
C4 H4 0.9500
C5 C6 1.385(6)
C5 H5 0.9500
C6 H6 0.9500
C7 C8 1.388(6)
C7 C12 1.400(6)
C8 C9 1.397(6)
C8 H8 0.9500
C9 C10 1.379(7)
C9 H9 0.9500
C10 C11 1.378(8)
C10 H10 0.9500
C11 C12 1.393(7)
C11 H11 0.9500
C12 H12 0.9500
C13 C14 1.396(6)
C13 C19 1.428(6)
C14 C15 1.408(6)
C14 H14 0.9500
C15 C16 1.362(6)
C15 H15 0.9500
C16 C18 1.394(6)
C17 H17A 0.9900
C17 H17B 0.9900
C18 C19 1.375(6)
C19 C20 1.491(6)
C20 C26 1.375(6)
C20 C21 1.421(6)
C21 C22 1.401(6)
C22 C23 1.400(6)
C22 H22 0.9500
C23 C24 1.354(6)
C23 H23 0.9500
C24 C26 1.399(6)
C25 H25A 0.9900
C25 H25B 0.9900
C27 C32 1.387(6)
C27 C28 1.406(6)
C28 C29 1.382(6)
C28 H28 0.9500
C29 C30 1.376(7)
C29 H29 0.9500
C30 C31 1.397(7)
C30 H30 0.9500
C31 C32 1.392(6)
C31 H31 0.9500
C32 H32 0.9500
C33 C34 1.378(6)
C33 C38 1.406(6)
C34 C35 1.396(6)
C34 H34 0.9500
C35 C36 1.376(7)
C35 H35 0.9500
C36 C37 1.378(7)
C36 H36 0.9500
C37 C38 1.390(6)
C37 H37 0.9500
C38 H38 0.9500
C39 C44 1.392(6)
C39 C40 1.411(6)
C40 C41 1.365(6)
C40 C45 1.500(6)
C41 C42 1.395(6)
C41 H41 0.9500
C42 C43 1.409(6)
C43 C44 1.383(6)
C44 H44 0.9500
C46 C47 1.399(7)
C46 H46A 0.82(4)
C46 H46B 0.84(4)
C47 C48 1.413(6)
C47 H47 0.82(4)
C48 H48A 0.82(4)
C48 H48B 0.82(4)
C49 H49A 0.9800
C49 H49B 0.9800
C49 H49C 0.9800
Cl1A C1A 1.759(7)
Cl2A C1A 1.736(7)
C1A H1A1 0.9900
C1A H1A2 0.9900
Cl1B C1B 1.792(7)
Cl2B C1B 1.705(8)
C1B H1B1 0.9900
C1B H1B2 0.9900

loop_
_geom_torsion_atom_site_label_1
_geom_torsion_atom_site_label_2
_geom_torsion_atom_site_label_3
_geom_torsion_atom_site_label_4
_geom_torsion
C39 Ir1 P1 C1 151.0(2)
O5 Ir1 P1 C1 72.70(18)
C48 Ir1 P1 C1 18.1(4)
C47 Ir1 P1 C1 -23.4(2)
P2 Ir1 P1 C1 -108.36(16)
C46 Ir1 P1 C1 -10.1(2)
C39 Ir1 P1 C13 -84.5(2)
O5 Ir1 P1 C13 -162.79(18)
C48 Ir1 P1 C13 142.6(4)
C47 Ir1 P1 C13 101.1(2)
P2 Ir1 P1 C13 16.15(17)
C46 Ir1 P1 C13 114.4(2)
C39 Ir1 P1 C7 37.79(19)
O5 Ir1 P1 C7 -40.48(17)
C48 Ir1 P1 C7 -95.1(4)
C47 Ir1 P1 C7 -136.6(2)
P2 Ir1 P1 C7 138.47(16)
C46 Ir1 P1 C7 -123.3(2)
C39 Ir1 P2 C21 162.92(19)
C48 Ir1 P2 C21 -103.68(19)
C47 Ir1 P2 C21 -69.9(2)
C46 Ir1 P2 C21 -35.97(19)
P1 Ir1 P2 C21 58.00(15)
C39 Ir1 P2 C33 44.1(2)
C48 Ir1 P2 C33 137.5(2)
C47 Ir1 P2 C33 171.3(2)
C46 Ir1 P2 C33 -154.7(2)
P1 Ir1 P2 C33 -60.78(16)
C39 Ir1 P2 C27 -77.28(19)
C48 Ir1 P2 C27 16.1(2)
C47 Ir1 P2 C27 49.9(2)
C46 Ir1 P2 C27 83.83(19)
P1 Ir1 P2 C27 177.80(16)
C39 Ir1 O5 C45 6.3(3)
C48 Ir1 O5 C45 -86.7(3)
C47 Ir1 O5 C45 -120.6(3)
C46 Ir1 O5 C45 -154.0(3)
P1 Ir1 O5 C45 111.7(3)
C13 P1 C1 C2 -1.8(4)
C7 P1 C1 C2 -108.0(4)
Ir1 P1 C1 C2 131.7(4)
C13 P1 C1 C6 169.8(3)
C7 P1 C1 C6 63.7(4)
Ir1 P1 C1 C6 -56.6(4)
C6 C1 C2 C3 0.8(7)
P1 C1 C2 C3 172.3(3)
C1 C2 C3 C4 -1.2(7)
C2 C3 C4 C5 0.4(7)
C3 C4 C5 C6 0.8(7)
C4 C5 C6 C1 -1.2(7)
C2 C1 C6 C5 0.4(7)
P1 C1 C6 C5 -171.7(3)
C1 P1 C7 C8 -167.0(4)
C13 P1 C7 C8 85.6(4)
Ir1 P1 C7 C8 -46.7(4)
C1 P1 C7 C12 13.6(4)
C13 P1 C7 C12 -93.8(4)
Ir1 P1 C7 C12 133.9(3)
C12 C7 C8 C9 -1.2(7)
P1 C7 C8 C9 179.4(4)
C7 C8 C9 C10 0.9(7)
C8 C9 C10 C11 -0.3(8)
C9 C10 C11 C12 0.1(8)
C10 C11 C12 C7 -0.5(8)
C8 C7 C12 C11 1.0(7)
P1 C7 C12 C11 -179.6(4)
C1 P1 C13 C14 -109.7(3)
C7 P1 C13 C14 -5.0(4)
Ir1 P1 C13 C14 122.0(3)
C1 P1 C13 C19 75.5(4)
C7 P1 C13 C19 -179.8(3)
Ir1 P1 C13 C19 -52.8(4)
C19 C13 C14 C15 1.2(6)
P1 C13 C14 C15 -173.8(3)
C13 C14 C15 C16 0.7(6)
C14 C15 C16 O1 178.1(4)
C14 C15 C16 C18 -2.0(6)
C17 O1 C16 C15 -177.2(4)
C17 O1 C16 C18 2.9(5)
C16 O1 C17 O2 -5.0(5)
C18 O2 C17 O1 5.3(5)
C17 O2 C18 C19 175.5(4)
C17 O2 C18 C16 -3.5(5)
C15 C16 C18 O2 -179.5(4)
O1 C16 C18 O2 0.4(5)
C15 C16 C18 C19 1.4(7)
O1 C16 C18 C19 -178.7(4)
O2 C18 C19 C13 -178.4(4)
C16 C18 C19 C13 0.5(6)
O2 C18 C19 C20 3.5(6)
C16 C18 C19 C20 -177.6(4)
C14 C13 C19 C18 -1.7(6)
P1 C13 C19 C18 173.0(3)
C14 C13 C19 C20 176.2(4)
P1 C13 C19 C20 -9.1(6)
C18 C19 C20 C26 62.9(5)
C13 C19 C20 C26 -115.0(5)
C18 C19 C20 C21 -114.6(5)
C13 C19 C20 C21 67.5(6)
C26 C20 C21 C22 4.7(6)
C19 C20 C21 C22 -177.7(4)
C26 C20 C21 P2 177.6(3)
C19 C20 C21 P2 -4.8(6)
C33 P2 C21 C22 -140.0(3)
C27 P2 C21 C22 -35.1(4)
Ir1 P2 C21 C22 90.3(3)
C33 P2 C21 C20 47.2(4)
C27 P2 C21 C20 152.0(3)
Ir1 P2 C21 C20 -82.5(3)
C20 C21 C22 C23 -4.4(6)
P2 C21 C22 C23 -177.1(3)
C21 C22 C23 C24 0.3(6)
C22 C23 C24 O3 -177.0(4)
C22 C23 C24 C26 3.3(6)
C25 O3 C24 C23 -175.8(5)
C25 O3 C24 C26 4.0(5)
C24 O3 C25 O4 -4.0(6)
C26 O4 C25 O3 2.5(6)
C25 O4 C26 C20 -179.9(5)
C25 O4 C26 C24 0.0(5)
C21 C20 C26 O4 178.7(4)
C19 C20 C26 O4 0.9(6)
C21 C20 C26 C24 -1.3(6)
C19 C20 C26 C24 -179.1(4)
C23 C24 C26 O4 177.2(4)
O3 C24 C26 O4 -2.6(5)
C23 C24 C26 C20 -2.8(7)
O3 C24 C26 C20 177.4(4)
C21 P2 C27 C32 -19.5(4)
C33 P2 C27 C32 87.5(4)
Ir1 P2 C27 C32 -140.4(3)
C21 P2 C27 C28 165.5(3)
C33 P2 C27 C28 -87.5(3)
Ir1 P2 C27 C28 44.6(3)
C32 C27 C28 C29 -1.5(6)
P2 C27 C28 C29 173.9(3)
C27 C28 C29 C30 3.1(7)
C28 C29 C30 C31 -2.0(7)
C29 C30 C31 C32 -0.5(7)
C28 C27 C32 C31 -1.0(6)
P2 C27 C32 C31 -175.9(3)
C30 C31 C32 C27 2.0(6)
C21 P2 C33 C34 -120.0(4)
C27 P2 C33 C34 130.3(4)
Ir1 P2 C33 C34 1.5(4)
C21 P2 C33 C38 58.5(4)
C27 P2 C33 C38 -51.3(4)
Ir1 P2 C33 C38 179.9(3)
C38 C33 C34 C35 0.6(6)
P2 C33 C34 C35 179.0(3)
C33 C34 C35 C36 -0.5(7)
C34 C35 C36 C37 0.0(7)
C35 C36 C37 C38 0.5(7)
C36 C37 C38 C33 -0.4(7)
C34 C33 C38 C37 -0.1(7)
P2 C33 C38 C37 -178.6(4)
O5 Ir1 C39 C44 -179.5(4)
C48 Ir1 C39 C44 -98.2(4)
C47 Ir1 C39 C44 -87.4(4)
P2 Ir1 C39 C44 3.2(4)
C46 Ir1 C39 C44 -129.6(5)
P1 Ir1 C39 C44 98.1(4)
O5 Ir1 C39 C40 -4.8(3)
C48 Ir1 C39 C40 76.5(3)
C47 Ir1 C39 C40 87.3(3)
P2 Ir1 C39 C40 177.9(3)
C46 Ir1 C39 C40 45.1(5)
P1 Ir1 C39 C40 -87.2(3)
C44 C39 C40 C41 -3.4(6)
Ir1 C39 C40 C41 -179.0(3)
C44 C39 C40 C45 178.8(4)
Ir1 C39 C40 C45 3.3(5)
C39 C40 C41 C42 0.4(7)
C45 C40 C41 C42 178.1(4)
C40 C41 C42 C43 2.8(7)
C40 C41 C42 N1 -176.2(4)
O7 N1 C42 C41 -22.4(6)
O8 N1 C42 C41 157.7(4)
O7 N1 C42 C43 158.7(4)
O8 N1 C42 C43 -21.3(6)
C49 O9 C43 C44 6.4(6)
C49 O9 C43 C42 -171.1(4)
C41 C42 C43 O9 174.9(4)
N1 C42 C43 O9 -6.2(6)
C41 C42 C43 C44 -2.8(6)
N1 C42 C43 C44 176.2(4)
O9 C43 C44 C39 -178.0(4)
C42 C43 C44 C39 -0.4(7)
C40 C39 C44 C43 3.5(6)
Ir1 C39 C44 C43 178.0(3)
Ir1 O5 C45 O6 174.7(3)
Ir1 O5 C45 C40 -6.1(4)
C41 C40 C45 O6 3.3(7)
C39 C40 C45 O6 -178.9(4)
C41 C40 C45 O5 -175.8(4)
C39 C40 C45 O5 1.9(6)
C39 Ir1 C46 C47 63.7(5)
O5 Ir1 C46 C47 113.1(3)
C48 Ir1 C46 C47 29.2(3)
P2 Ir1 C46 C47 -69.4(3)
P1 Ir1 C46 C47 -162.2(3)
Ir1 C46 C47 C48 -54.6(4)
C39 Ir1 C47 C46 -150.4(3)
O5 Ir1 C47 C46 -67.2(3)
C48 Ir1 C47 C46 -132.5(4)
P2 Ir1 C47 C46 111.5(3)
P1 Ir1 C47 C46 22.8(3)
C39 Ir1 C47 C48 -17.9(4)
O5 Ir1 C47 C48 65.3(3)
P2 Ir1 C47 C48 -116.1(3)
C46 Ir1 C47 C48 132.5(4)
P1 Ir1 C47 C48 155.3(2)
C46 C47 C48 Ir1 56.1(4)
C39 Ir1 C48 C47 165.9(3)
O5 Ir1 C48 C47 -114.6(3)
P2 Ir1 C48 C47 65.6(3)
C46 Ir1 C48 C47 -28.5(3)
P1 Ir1 C48 C47 -59.4(5)
